data_4345421
loop_
_publ_author_name
'Thu\'ery, Pierre'
'Harrowfield, Jack'

_publ_section_title
;
 Coordination Polymers and Cage-Containing Frameworks in Uranyl Ion
 Complexes with rac- and (1R,2R)-trans-1,2-Cyclohexanedicarboxylates:
 Consequences of Chirality.
;
_journal_issue 3
_journal_name_full 'Inorganic chemistry'
_journal_page_first 1455
_journal_page_last 1469
_journal_paper_doi 10.1021/acs.inorgchem.6b02537
_journal_volume 56
_journal_year 2017
_chemical_formula_sum 'C24 H34 Ag2 O18 U2'
_chemical_formula_weight 1302.31
_space_group_crystal_system tetragonal
_space_group_IT_number 88
_space_group_name_Hall '-I 4ad'
_space_group_name_H-M_alt 'I 41/a'
_symmetry_space_group_name_Hall '-I 4ad'
_symmetry_space_group_name_H-M 'I 41/a :2'
_atom_sites_solution_hydrogens mixed
_audit_creation_method SHELXL-2014
_cell_angle_alpha 90
_cell_angle_beta 90
_cell_angle_gamma 90
_cell_formula_units_Z 8
_cell_length_a 18.1546(5)
_cell_length_b 18.1546(5)
_cell_length_c 19.5356(8)
_cell_measurement_reflns_used 101020
_cell_measurement_temperature 150(2)
_cell_measurement_theta_max 25.68
_cell_measurement_theta_min 2.24
_cell_volume 6438.7(4)
_computing_cell_refinement 'HKL2000 (Otwinowski & Minor, 1997)'
_computing_data_collection 'COLLECT (Nonius, 1998)'
_computing_data_reduction 'HKL2000 (Otwinowski & Minor, 1997)'
_computing_molecular_graphics 'SHELXTL (Sheldrick, 2008)'
_computing_publication_material 'SHELXTL (Sheldrick, 2008); PLATON (Spek, 2003)'
_computing_structure_refinement 'SHELXL (Sheldrick, 2015)'
_computing_structure_solution 'SHELXT (Sheldrick, 2015)'
_diffrn_ambient_temperature 150(2)
_diffrn_measured_fraction_theta_full 0.999
_diffrn_measured_fraction_theta_max 0.999
_diffrn_measurement_device_type 'Nonius Kappa-CCD area-detector diffractometer'
_diffrn_measurement_method 'two \f and six \w scans with 2\% steps (457 frames)'
_diffrn_radiation_monochromator graphite
_diffrn_radiation_source 'fine-focus sealed tube'
_diffrn_radiation_type MoK\a
_diffrn_radiation_wavelength 0.71073
_diffrn_reflns_av_R_equivalents 0.0273
_diffrn_reflns_av_unetI/netI 0.0302
_diffrn_reflns_Laue_measured_fraction_full 0.999
_diffrn_reflns_Laue_measured_fraction_max 0.999
_diffrn_reflns_limit_h_max 22
_diffrn_reflns_limit_h_min -15
_diffrn_reflns_limit_k_max 22
_diffrn_reflns_limit_k_min -15
_diffrn_reflns_limit_l_max 23
_diffrn_reflns_limit_l_min -23
_diffrn_reflns_number 101020
_diffrn_reflns_point_group_measured_fraction_full 0.999
_diffrn_reflns_point_group_measured_fraction_max 0.999
_diffrn_reflns_theta_full 25.242
_diffrn_reflns_theta_max 25.677
_diffrn_reflns_theta_min 2.244
_diffrn_standards_decay_% 0
_diffrn_standards_interval_time 0
_diffrn_standards_number 0
_exptl_absorpt_coefficient_mu 11.307
_exptl_absorpt_correction_T_max 0.323
_exptl_absorpt_correction_T_min 0.157
_exptl_absorpt_correction_type multi-scan
_exptl_absorpt_process_details 'SCALEPACK (Otwinowski & Minor, 1997)'
_exptl_crystal_colour 'translucent light yellow'
_exptl_crystal_density_diffrn 2.687
_exptl_crystal_description parallelepiped
_exptl_crystal_F_000 4800
_exptl_crystal_size_max 0.19
_exptl_crystal_size_mid 0.14
_exptl_crystal_size_min 0.10
_refine_diff_density_max 0.655
_refine_diff_density_min -1.400
_refine_diff_density_rms 0.154
_refine_ls_extinction_method none
_refine_ls_goodness_of_fit_ref 1.090
_refine_ls_hydrogen_treatment constr
_refine_ls_matrix_type full
_refine_ls_number_parameters 209
_refine_ls_number_reflns 3037
_refine_ls_number_restraints 0
_refine_ls_restrained_S_all 1.090
_refine_ls_R_factor_all 0.0273
_refine_ls_R_factor_gt 0.0264
_refine_ls_shift/su_max 0.001
_refine_ls_shift/su_mean 0.000
_refine_ls_structure_factor_coef Fsqd
_refine_ls_weighting_details 'w=1/[\s^2^(Fo^2^)+(0.0402P)^2^+14.2820P] where P=(Fo^2^+2Fc^2^)/3'
_refine_ls_weighting_scheme calc
_refine_ls_wR_factor_gt 0.0682
_refine_ls_wR_factor_ref 0.0686
_reflns_Friedel_coverage 0.000
_reflns_number_gt 2956
_reflns_number_total 3037
_reflns_threshold_expression 'I > 2\s(I)'
_cod_data_source_file ic6b02537_si_002.cif
_cod_data_source_block 11
_cod_database_code 4345421
_shelx_space_group_comment
;
The symmetry employed for this shelxl refinement is uniquely defined
by the following loop, which should always be used as a source of
symmetry information in preference to the above space-group names.
They are only intended as comments.
;
_shelxl_version_number 2014-3

loop_
_space_group_symop_operation_xyz
'x, y, z'
'-x+1/2, -y, z+1/2'
'-y+3/4, x+1/4, z+1/4'
'y+3/4, -x+3/4, z+3/4'
'x+1/2, y+1/2, z+1/2'
'-x+1, -y+1/2, z+1'
'-y+5/4, x+3/4, z+3/4'
'y+5/4, -x+5/4, z+5/4'
'-x, -y, -z'
'x-1/2, y, -z-1/2'
'y-3/4, -x-1/4, -z-1/4'
'-y-3/4, x-3/4, -z-3/4'
'-x+1/2, -y+1/2, -z+1/2'
'x, y+1/2, -z'
'y-1/4, -x+1/4, -z+1/4'
'-y-1/4, x-1/4, -z-1/4'

loop_
_atom_site_label
_atom_site_type_symbol
_atom_site_fract_x
_atom_site_fract_y
_atom_site_fract_z
_atom_site_U_iso_or_equiv
_atom_site_adp_type
_atom_site_occupancy
_atom_site_site_symmetry_order
_atom_site_calc_flag
_atom_site_refinement_flags_posn
_atom_site_refinement_flags_adp
U1 U 0.52681(2) 0.43938(2) 0.28282(2) 0.03828(9) Uani 1 1 d . .
Ag1 Ag 0.71240(3) 0.32511(3) 0.22754(3) 0.05457(17) Uani 1 1 d . .
O1 O 0.5307(3) 0.5128(3) 0.2232(2) 0.0458(11) Uani 1 1 d . .
O2 O 0.5243(3) 0.3668(3) 0.3433(3) 0.0486(12) Uani 1 1 d . .
O3 O 0.6635(3) 0.4327(3) 0.2928(3) 0.0502(13) Uani 1 1 d . .
O4 O 0.6068(3) 0.5077(3) 0.3621(3) 0.0531(13) Uani 1 1 d . .
O5 O 0.7660(3) 0.2906(3) 0.3825(3) 0.0609(14) Uani 1 1 d . .
O6 O 0.7039(3) 0.3561(3) 0.4587(3) 0.0539(14) Uani 1 1 d . .
O7 O 0.4653(3) 0.3517(3) 0.2000(3) 0.0443(11) Uani 1 1 d . .
O8 O 0.5861(3) 0.3604(3) 0.1966(3) 0.0450(11) Uani 1 1 d . .
O9 O 0.6575(3) 0.2119(3) 0.2656(3) 0.0482(12) Uani 1 1 d . .
H9A H 0.6292 0.2064 0.3001 0.058 Uiso 1 1 d R U
H9B H 0.6315 0.1869 0.2297 0.058 Uiso 1 1 d R U
C1 C 0.7340(5) 0.4864(5) 0.3878(5) 0.056(2) Uani 1 1 d . .
H1 H 0.7186 0.4908 0.4368 0.068 Uiso 1 1 calc R U
C2 C 0.7861(4) 0.4209(4) 0.3816(4) 0.0476(18) Uani 1 1 d . .
H2 H 0.7990 0.4141 0.3322 0.057 Uiso 1 1 calc R U
C3 C 0.8565(4) 0.4357(6) 0.4215(5) 0.065(2) Uani 1 1 d . .
H3A H 0.8450 0.4374 0.4710 0.078 Uiso 1 1 calc R U
H3B H 0.8915 0.3948 0.4138 0.078 Uiso 1 1 calc R U
C4 C 0.8915(6) 0.5064(6) 0.4007(7) 0.093(4) Uani 1 1 d . .
H4A H 0.9367 0.5139 0.4282 0.111 Uiso 1 1 calc R U
H4B H 0.9063 0.5030 0.3520 0.111 Uiso 1 1 calc R U
C5 C 0.8434(5) 0.5695(6) 0.4095(7) 0.090(4) Uani 1 1 d . .
H5A H 0.8696 0.6147 0.3951 0.108 Uiso 1 1 calc R U
H5B H 0.8304 0.5747 0.4584 0.108 Uiso 1 1 calc R U
C6 C 0.7709(5) 0.5606(4) 0.3658(5) 0.058(2) Uani 1 1 d . .
H6A H 0.7371 0.6024 0.3746 0.069 Uiso 1 1 calc R U
H6B H 0.7828 0.5597 0.3164 0.069 Uiso 1 1 calc R U
C7 C 0.6659(4) 0.4747(4) 0.3450(4) 0.0453(17) Uani 1 1 d . .
C8 C 0.7495(4) 0.3502(5) 0.4077(4) 0.0518(19) Uani 1 1 d . .
C9 C 0.5326(4) 0.2763(4) 0.1165(4) 0.0441(16) Uani 1 1 d . .
H9 H 0.5788 0.2469 0.1218 0.053 Uiso 1 1 calc R U
C10 C 0.5384(5) 0.3222(5) 0.0493(4) 0.055(2) Uani 1 1 d . .
H10A H 0.4975 0.3582 0.0476 0.066 Uiso 1 1 calc R U
H10B H 0.5853 0.3499 0.0492 0.066 Uiso 1 1 calc R U
C11 C 0.5352(5) 0.2727(5) -0.0140(5) 0.063(2) Uani 1 1 d . .
H11A H 0.5370 0.3035 -0.0558 0.075 Uiso 1 1 calc R U
H11B H 0.5784 0.2395 -0.0144 0.075 Uiso 1 1 calc R U
C12 C 0.5280(4) 0.3312(4) 0.1755(4) 0.0405(15) Uani 1 1 d . .

loop_
_atom_site_aniso_label
_atom_site_aniso_U_11
_atom_site_aniso_U_22
_atom_site_aniso_U_33
_atom_site_aniso_U_23
_atom_site_aniso_U_13
_atom_site_aniso_U_12
U1 0.03969(14) 0.03566(13) 0.03950(16) -0.00059(10) 0.00035(11) 0.00062(11)
Ag1 0.0480(3) 0.0478(3) 0.0679(4) 0.0057(3) 0.0120(3) 0.0064(2)
O1 0.052(3) 0.039(2) 0.046(3) 0.011(2) -0.006(2) -0.004(2)
O2 0.067(3) 0.037(2) 0.041(3) 0.007(2) -0.001(3) -0.005(2)
O3 0.041(3) 0.045(3) 0.065(4) -0.008(3) -0.004(2) -0.001(2)
O4 0.057(3) 0.048(3) 0.055(3) -0.012(3) -0.014(3) -0.003(2)
O5 0.062(4) 0.052(3) 0.069(4) -0.003(3) 0.012(3) 0.000(2)
O6 0.056(3) 0.039(3) 0.066(4) 0.006(2) 0.000(3) -0.003(2)
O7 0.044(3) 0.051(3) 0.039(3) 0.003(2) -0.008(2) -0.010(2)
O8 0.039(3) 0.052(3) 0.044(3) -0.007(2) -0.004(2) 0.000(2)
O9 0.046(3) 0.056(3) 0.042(3) 0.003(2) -0.001(2) -0.007(2)
C1 0.047(5) 0.051(5) 0.071(5) -0.015(4) -0.007(4) -0.009(3)
C2 0.044(4) 0.048(4) 0.051(5) 0.001(4) 0.008(3) -0.007(3)
C3 0.042(4) 0.082(6) 0.071(6) -0.011(5) -0.014(4) -0.007(4)
C4 0.065(6) 0.084(7) 0.129(10) -0.029(7) 0.024(6) -0.042(5)
C5 0.058(5) 0.077(7) 0.135(10) -0.059(7) 0.023(6) -0.035(5)
C6 0.063(5) 0.041(4) 0.069(6) 0.002(4) 0.014(4) -0.012(4)
C7 0.060(5) 0.029(3) 0.047(5) 0.005(3) -0.006(4) 0.000(3)
C8 0.038(4) 0.062(5) 0.056(5) 0.019(4) -0.005(4) -0.013(3)
C9 0.042(3) 0.048(4) 0.042(4) 0.005(3) -0.003(3) 0.000(3)
C10 0.063(5) 0.058(5) 0.043(5) 0.008(4) -0.001(4) -0.014(4)
C11 0.063(5) 0.070(5) 0.055(5) 0.001(5) 0.011(4) -0.037(4)
C12 0.051(4) 0.034(3) 0.037(4) 0.002(3) 0.010(3) 0.003(3)

loop_
_atom_type_symbol
_atom_type_description
_atom_type_scat_dispersion_real
_atom_type_scat_dispersion_imag
_atom_type_scat_source
C C 0.0033 0.0016 'International Tables Vol C Tables 4.2.6.8 and 6.1.1.4'
H H 0.0000 0.0000 'International Tables Vol C Tables 4.2.6.8 and 6.1.1.4'
O O 0.0106 0.0060 'International Tables Vol C Tables 4.2.6.8 and 6.1.1.4'
Ag Ag -0.8971 1.1015 'International Tables Vol C Tables 4.2.6.8 and 6.1.1.4'
U U -9.6767 9.6646 'International Tables Vol C Tables 4.2.6.8 and 6.1.1.4'

loop_
_geom_angle_atom_site_label_1
_geom_angle_atom_site_label_2
_geom_angle_atom_site_label_3
_geom_angle
_geom_angle_site_symmetry_1
_geom_angle_site_symmetry_3
O2 U1 O1 178.9(2) . .
O2 U1 O6 90.5(2) . 16_656
O1 U1 O6 90.1(2) . 16_656
O2 U1 O4 88.3(2) . .
O1 U1 O4 90.7(2) . .
O6 U1 O4 119.20(19) 16_656 .
O2 U1 O8 92.0(2) . .
O1 U1 O8 88.3(2) . .
O6 U1 O8 122.93(18) 16_656 .
O4 U1 O8 117.86(17) . .
O2 U1 O5 87.7(2) . 16_656
O1 U1 O5 92.1(2) . 16_656
O6 U1 O5 53.47(19) 16_656 16_656
O4 U1 O5 65.75(19) . 16_656
O8 U1 O5 176.37(17) . 16_656
O2 U1 O3 86.4(2) . .
O1 U1 O3 92.8(2) . .
O6 U1 O3 170.92(19) 16_656 .
O4 U1 O3 52.21(18) . .
O8 U1 O3 65.79(17) . .
O5 U1 O3 117.79(19) 16_656 .
O2 U1 O7 87.0(2) . .
O1 U1 O7 94.00(19) . .
O6 U1 O7 70.97(19) 16_656 .
O4 U1 O7 168.83(18) . .
O8 U1 O7 52.28(16) . .
O5 U1 O7 124.09(18) 16_656 .
O3 U1 O7 117.33(17) . .
O4 Ag1 O9 126.34(18) 7_544 .
O4 Ag1 O8 85.26(18) 7_544 .
O9 Ag1 O8 84.93(17) . .
O4 Ag1 O9 84.17(18) 7_544 13_655
O9 Ag1 O9 98.52(16) . 13_655
O8 Ag1 O9 168.86(18) . 13_655
O4 Ag1 O3 112.03(18) 7_544 .
O9 Ag1 O3 111.29(18) . .
O8 Ag1 O3 65.76(16) . .
O9 Ag1 O3 121.87(17) 13_655 .
C7 O3 U1 93.9(5) . .
C7 O3 Ag1 149.9(5) . .
U1 O3 Ag1 110.6(2) . .
C7 O4 Ag1 123.9(5) . 8_454
C7 O4 U1 95.5(4) . .
Ag1 O4 U1 124.6(2) 8_454 .
C8 O5 U1 91.8(5) . 11_666
C8 O6 U1 92.3(5) . 11_666
C12 O7 U1 91.7(4) . .
C12 O8 Ag1 139.2(5) . .
C12 O8 U1 96.0(4) . .
Ag1 O8 U1 113.06(19) . .
Ag1 O9 Ag1 81.48(16) . 13_655
Ag1 O9 H9A 126.5 . .
Ag1 O9 H9A 120.2 13_655 .
Ag1 O9 H9B 112.5 . .
Ag1 O9 H9B 112.4 13_655 .
H9A O9 H9B 103.1 . .
C7 C1 C2 110.7(7) . .
C7 C1 C6 108.6(7) . .
C2 C1 C6 112.6(7) . .
C7 C1 H1 108.3 . .
C2 C1 H1 108.3 . .
C6 C1 H1 108.3 . .
C3 C2 C1 110.0(7) . .
C3 C2 C8 110.0(7) . .
C1 C2 C8 110.9(6) . .
C3 C2 H2 108.6 . .
C1 C2 H2 108.6 . .
C8 C2 H2 108.6 . .
C4 C3 C2 111.8(9) . .
C4 C3 H3A 109.3 . .
C2 C3 H3A 109.3 . .
C4 C3 H3B 109.3 . .
C2 C3 H3B 109.3 . .
H3A C3 H3B 107.9 . .
C5 C4 C3 113.0(9) . .
C5 C4 H4A 109.0 . .
C3 C4 H4A 109.0 . .
C5 C4 H4B 109.0 . .
C3 C4 H4B 109.0 . .
H4A C4 H4B 107.8 . .
C4 C5 C6 111.0(8) . .
C4 C5 H5A 109.4 . .
C6 C5 H5A 109.4 . .
C4 C5 H5B 109.4 . .
C6 C5 H5B 109.4 . .
H5A C5 H5B 108.0 . .
C1 C6 C5 107.2(8) . .
C1 C6 H6A 110.3 . .
C5 C6 H6A 110.3 . .
C1 C6 H6B 110.3 . .
C5 C6 H6B 110.3 . .
H6A C6 H6B 108.5 . .
O3 C7 O4 117.5(7) . .
O3 C7 C1 123.8(7) . .
O4 C7 C1 118.6(7) . .
O5 C8 O6 122.4(7) . .
O5 C8 C2 120.0(7) . .
O6 C8 C2 117.5(8) . .
C9 C9 C12 111.5(6) 6_554 .
C9 C9 C10 112.8(5) 6_554 .
C12 C9 C10 107.0(6) . .
C9 C9 H9 108.5 6_554 .
C12 C9 H9 108.5 . .
C10 C9 H9 108.5 . .
C11 C10 C9 111.4(7) . .
C11 C10 H10A 109.3 . .
C9 C10 H10A 109.3 . .
C11 C10 H10B 109.3 . .
C9 C10 H10B 109.3 . .
H10A C10 H10B 108.0 . .
C11 C11 C10 110.6(7) 6_554 .
C11 C11 H11A 109.5 6_554 .
C10 C11 H11A 109.5 . .
C11 C11 H11B 109.5 6_554 .
C10 C11 H11B 109.5 . .
H11A C11 H11B 108.1 . .
O8 C12 O7 119.9(6) . .
O8 C12 C9 118.7(6) . .
O7 C12 C9 121.1(7) . .

loop_
_geom_bond_atom_site_label_1
_geom_bond_atom_site_label_2
_geom_bond_distance
_geom_bond_site_symmetry_2
U1 O2 1.771(5) .
U1 O1 1.772(4) .
U1 O6 2.432(5) 16_656
U1 O4 2.458(5) .
U1 O8 2.460(5) .
U1 O5 2.484(6) 16_656
U1 O3 2.492(5) .
U1 O7 2.530(5) .
Ag1 O4 2.390(6) 7_544
Ag1 O9 2.402(5) .
Ag1 O8 2.457(5) .
Ag1 O9 2.460(5) 13_655
Ag1 O3 2.496(5) .
Ag1 Ag1 3.1736(12) 13_655
O3 C7 1.273(9) .
O4 C7 1.274(10) .
O4 Ag1 2.390(6) 8_454
O5 C8 1.225(11) .
O5 U1 2.483(6) 11_666
O6 C8 1.299(10) .
O6 U1 2.432(5) 11_666
O7 C12 1.291(9) .
O8 C12 1.250(9) .
O9 Ag1 2.460(5) 13_655
O9 H9A 0.8518 .
O9 H9B 0.9600 .
C1 C7 1.509(11) .
C1 C2 1.524(12) .
C1 C6 1.566(11) .
C1 H1 1.0000 .
C2 C3 1.520(11) .
C2 C8 1.533(10) .
C2 H2 1.0000 .
C3 C4 1.489(13) .
C3 H3A 0.9900 .
C3 H3B 0.9900 .
C4 C5 1.450(15) .
C4 H4A 0.9900 .
C4 H4B 0.9900 .
C5 C6 1.577(13) .
C5 H5A 0.9900 .
C5 H5B 0.9900 .
C6 H6A 0.9900 .
C6 H6B 0.9900 .
C9 C9 1.523(14) 6_554
C9 C12 1.525(10) .
C9 C10 1.558(10) .
C9 H9 1.0000 .
C10 C11 1.528(12) .
C10 H10A 0.9900 .
C10 H10B 0.9900 .
C11 C11 1.520(14) 6_554
C11 H11A 0.9900 .
C11 H11B 0.9900 .

loop_
_geom_hbond_atom_site_label_D
_geom_hbond_atom_site_label_H
_geom_hbond_atom_site_label_A
_geom_hbond_distance_DH
_geom_hbond_distance_HA
_geom_hbond_distance_DA
_geom_hbond_angle_DHA
_geom_hbond_site_symmetry_A
O9 H9A O2 0.85 2.12 2.863(7) 145.0 11_666
O9 H9B O7 0.96 1.98 2.819(7) 144.9 6_554
